data_1523082
loop_
_publ_author_name
'Wilhelmi, K.A.'
'Waltersson, K.'
'Loefgren, P.'

_publ_section_title
;
 On the structure of a high pressure polymorph of lithium wolframate(VI).
 Li2 W O4 (III).
;
_journal_name_full 'Crystal Structure Communications'
_journal_page_first 219
_journal_page_last 223
_journal_volume 6
_journal_year 1977
_chemical_formula_sum 'O4 W'
_chemical_name_systematic 'Li2 (W O4)'
_space_group_IT_number 58
_symmetry_space_group_name_Hall '-P 2 2n'
_symmetry_space_group_name_H-M 'P n n m'
_cell_angle_alpha 90
_cell_angle_beta 90
_cell_angle_gamma 90
_cell_formula_units_Z 8
_cell_length_a 5.063
_cell_length_b 10.076
_cell_length_c 11.691
_cell_volume 596.414
_citation_journal_id_ASTM CSCMCS
_cod_data_source_file Wilhelmi_CSCMCS_1977_618.cif
_cod_data_source_block O4W1
_cod_original_cell_volume 596.4139
_cod_original_formula_sum 'O4 W1'
_cod_database_code 1523082

loop_
_symmetry_equiv_pos_as_xyz
x,y,z
-x,-y,z
x+1/2,-y+1/2,-z+1/2
-x+1/2,y+1/2,-z+1/2
-x,-y,-z
x,y,-z
-x-1/2,y-1/2,z-1/2
x-1/2,-y-1/2,z-1/2

loop_
_atom_site_label
_atom_site_type_symbol
_atom_site_fract_x
_atom_site_fract_y
_atom_site_fract_z
_atom_site_occupancy
_atom_site_U_iso_or_equiv
W1 W+6 0.01489 0.22702 0 1 0.0
O4 O-2 0.2137 0.174 0.1227 1 0.0
W2 W+6 0 0.5 0.14953 1 0.0
O2 O-2 0.73 0.1047 0 1 0.0
O1 O-2 0.219 0.4231 0 1 0.0
O5 O-2 0.2238 0.4241 0.245 1 0.0
O3 O-2 0.774 0.3463 0.1188 1 0.0
